data_7020729
loop_
_publ_author_name
'Xu, Xiaofeng'
'Jia, Jiong'
'Sun, Hongjian'
'Liu, Yuxia'
'Xu, Wengang'
'Shi, Yujie'
'Zhang, Dongju'
'Li, Xiaoyan'

_publ_section_title
;
 Selective activation of C--F and C--H bonds with iron complexes, the
 relevant mechanism study by DFT calculations and study on the chemical
 properties of hydrido iron complex
;
_journal_issue 10
_journal_name_full 'Dalton Transactions'
_journal_page_first 3417
_journal_paper_doi 10.1039/c2dt31795h
_journal_volume 42
_journal_year 2013
_chemical_formula_sum 'C22 H35 Br F2 Fe N P3'
_chemical_formula_weight 580.18
_chemical_name_systematic
;
?
;
_space_group_IT_number 64
_symmetry_space_group_name_Hall '-C 2ac 2'
_symmetry_space_group_name_H-M 'C m c a'
_atom_sites_solution_hydrogens geom
_atom_sites_solution_primary direct
_atom_sites_solution_secondary difmap
_audit_creation_method SHELXL-97
_cell_angle_alpha 90.00
_cell_angle_beta 90.00
_cell_angle_gamma 90.00
_cell_formula_units_Z 8
_cell_length_a 13.432(3)
_cell_length_b 12.134(3)
_cell_length_c 33.252(7)
_cell_measurement_temperature 273(2)
_cell_volume 5420(2)
_computing_structure_refinement 'SHELXL-97 (Sheldrick, 1997)'
_computing_structure_solution 'SHELXS-97 (Sheldrick, 1990)'
_diffrn_ambient_temperature 273(2)
_diffrn_measured_fraction_theta_full 0.993
_diffrn_measured_fraction_theta_max 0.993
_diffrn_radiation_monochromator graphite
_diffrn_radiation_source 'fine-focus sealed tube'
_diffrn_radiation_type MoK\a
_diffrn_radiation_wavelength 0.71073
_diffrn_reflns_av_R_equivalents 0.0547
_diffrn_reflns_av_sigmaI/netI 0.0470
_diffrn_reflns_limit_h_max 17
_diffrn_reflns_limit_h_min -14
_diffrn_reflns_limit_k_max 15
_diffrn_reflns_limit_k_min -14
_diffrn_reflns_limit_l_max 31
_diffrn_reflns_limit_l_min -42
_diffrn_reflns_number 14857
_diffrn_reflns_theta_full 27.42
_diffrn_reflns_theta_max 27.42
_diffrn_reflns_theta_min 1.22
_exptl_absorpt_coefficient_mu 2.232
_exptl_absorpt_correction_T_max 0.6765
_exptl_absorpt_correction_T_min 0.6054
_exptl_crystal_density_diffrn 1.422
_exptl_crystal_density_method 'not measured'
_exptl_crystal_F_000 2384
_exptl_crystal_size_max 0.25
_exptl_crystal_size_mid 0.21
_exptl_crystal_size_min 0.19
_refine_diff_density_max 1.871
_refine_diff_density_min -0.788
_refine_diff_density_rms 0.136
_refine_ls_extinction_method none
_refine_ls_goodness_of_fit_ref 1.045
_refine_ls_hydrogen_treatment mixed
_refine_ls_matrix_type full
_refine_ls_number_parameters 155
_refine_ls_number_reflns 3201
_refine_ls_number_restraints 0
_refine_ls_restrained_S_all 1.045
_refine_ls_R_factor_all 0.0833
_refine_ls_R_factor_gt 0.0625
_refine_ls_shift/su_max 0.000
_refine_ls_shift/su_mean 0.000
_refine_ls_structure_factor_coef Fsqd
_refine_ls_weighting_details 'calc w=1/[\s^2^(Fo^2^)+(0.1124P)^2^+27.7177P] where P=(Fo^2^+2Fc^2^)/3'
_refine_ls_weighting_scheme calc
_refine_ls_wR_factor_gt 0.1763
_refine_ls_wR_factor_ref 0.1952
_reflns_number_gt 2427
_reflns_number_total 3201
_reflns_threshold_expression >2sigma(I)
_cod_data_source_file c2dt31795h.txt
_cod_data_source_block sun7
_cod_original_cell_volume 5419(2)
_cod_database_code 7020729

loop_
_symmetry_equiv_pos_as_xyz
'x, y, z'
'-x, -y+1/2, z+1/2'
'x, -y, -z'
'-x, y+1/2, -z+1/2'
'x+1/2, y+1/2, z'
'-x+1/2, -y+1, z+1/2'
'x+1/2, -y+1/2, -z'
'-x+1/2, y+1, -z+1/2'
'-x, -y, -z'
'x, y-1/2, -z-1/2'
'-x, y, z'
'x, -y-1/2, z-1/2'
'-x+1/2, -y+1/2, -z'
'x+1/2, y, -z-1/2'
'-x+1/2, y+1/2, z'
'x+1/2, -y, z-1/2'

loop_
_atom_site_label
_atom_site_type_symbol
_atom_site_fract_x
_atom_site_fract_y
_atom_site_fract_z
_atom_site_U_iso_or_equiv
_atom_site_adp_type
_atom_site_occupancy
_atom_site_symmetry_multiplicity
_atom_site_calc_flag
_atom_site_refinement_flags
_atom_site_disorder_assembly
_atom_site_disorder_group
Fe1 Fe 1.0000 0.31962(7) 0.15084(3) 0.0229(2) Uani 1 2 d S . .
Br1 Br 1.0000 0.52822(6) 0.16529(2) 0.0443(3) Uani 1 2 d S . .
P1 P 0.83177(9) 0.33667(11) 0.14852(4) 0.0335(3) Uani 1 1 d . . .
P2 P 1.0000 0.26235(14) 0.21511(5) 0.0296(4) Uani 1 2 d S . .
N1 N 1.0000 0.3560(5) 0.09364(16) 0.0297(12) Uani 1 2 d S . .
H1 H 1.0000 0.4239 0.0863 0.036 Uiso 1 2 calc SR . .
C1 C 1.0000 0.1704(5) 0.1277(2) 0.0280(13) Uani 1 2 d S . .
C2 C 1.0000 0.0631(6) 0.1444(2) 0.0360(15) Uani 1 2 d S . .
H2 H 1.0000 0.0567 0.1723 0.043 Uiso 1 2 calc SR . .
C3 C 1.0000 -0.0330(6) 0.1219(3) 0.046(2) Uani 1 2 d S . .
H3 H 1.0000 -0.1006 0.1351 0.055 Uiso 1 2 calc SR . .
C4 C 1.0000 -0.0306(7) 0.0809(3) 0.053(2) Uani 1 2 d S . .
H4 H 1.0000 -0.0955 0.0660 0.063 Uiso 1 2 calc SR . .
C5 C 1.0000 0.0715(7) 0.0621(3) 0.053(2) Uani 1 2 d S . .
H5 H 1.0000 0.0751 0.0342 0.064 Uiso 1 2 calc SR . .
C6 C 1.0000 0.1689(6) 0.0845(2) 0.0374(16) Uani 1 2 d S . .
C7 C 1.0000 0.2799(6) 0.0670(2) 0.0357(15) Uani 1 2 d S . .
C8 C 0.7567(5) 0.2120(6) 0.1409(3) 0.0656(19) Uani 1 1 d . . .
H8A H 0.7691 0.1610 0.1624 0.098 Uiso 1 1 calc R . .
H8B H 0.7744 0.1785 0.1157 0.098 Uiso 1 1 calc R . .
H8C H 0.6874 0.2312 0.1406 0.098 Uiso 1 1 calc R . .
C9 C 0.7865(5) 0.4213(6) 0.10639(19) 0.0560(16) Uani 1 1 d . . .
H9A H 0.7155 0.4288 0.1082 0.084 Uiso 1 1 calc R . .
H9B H 0.8036 0.3865 0.0814 0.084 Uiso 1 1 calc R . .
H9C H 0.8168 0.4929 0.1076 0.084 Uiso 1 1 calc R . .
C10 C 0.7653(5) 0.4059(5) 0.18965(18) 0.0525(15) Uani 1 1 d . . .
H10A H 0.7888 0.4803 0.1921 0.079 Uiso 1 1 calc R . .
H10B H 0.7771 0.3671 0.2144 0.079 Uiso 1 1 calc R . .
H10C H 0.6952 0.4063 0.1840 0.079 Uiso 1 1 calc R . .
C11 C 0.8969(4) 0.1764(5) 0.23408(18) 0.0458(13) Uani 1 1 d . . .
H11A H 0.9124 0.1509 0.2607 0.069 Uiso 1 1 calc R . .
H11B H 0.8877 0.1142 0.2166 0.069 Uiso 1 1 calc R . .
H11C H 0.8368 0.2192 0.2348 0.069 Uiso 1 1 calc R . .
C12 C 1.0000 0.3687(8) 0.2540(2) 0.051(2) Uani 1 2 d S . .
H12A H 0.9378 0.4076 0.2535 0.076 Uiso 0.50 1 calc PR . .
H12B H 1.0535 0.4194 0.2491 0.076 Uiso 0.50 1 calc PR . .
H12C H 1.0087 0.3350 0.2799 0.076 Uiso 0.50 1 calc PR . .
C13 C 1.0135(10) 0.3016(7) 0.0235(2) 0.034(2) Uiso 0.50 1 d P . .
C14 C 0.9330(13) 0.3376(15) -0.0004(5) 0.068(4) Uiso 0.50 1 d P . -1
C15 C 0.9331(15) 0.3539(16) -0.0410(6) 0.078(5) Uiso 0.50 1 d P . -1
H15A H 0.8759 0.3698 -0.0556 0.094 Uiso 0.50 1 calc PR . -1
C16 C 1.0256(9) 0.3447(10) -0.0581(4) 0.055(3) Uiso 0.50 1 d P . -1
H16A H 1.0332 0.3626 -0.0851 0.066 Uiso 0.50 1 calc PR . -1
C17 C 1.1075(15) 0.3098(16) -0.0368(6) 0.082(5) Uiso 0.50 1 d P . -1
H17A H 1.1697 0.3019 -0.0488 0.098 Uiso 0.50 1 calc PR . -1
C18 C 1.0928(12) 0.2885(14) 0.0013(5) 0.062(4) Uiso 0.50 1 d P . -1
F1 F 0.8446(16) 0.3558(19) 0.0159(6) 0.177(7) Uiso 0.50 1 d P A -1
F2 F 1.1718(11) 0.2577(13) 0.0211(5) 0.132(5) Uiso 0.50 1 d P B -1

loop_
_atom_site_aniso_label
_atom_site_aniso_U_11
_atom_site_aniso_U_22
_atom_site_aniso_U_33
_atom_site_aniso_U_23
_atom_site_aniso_U_13
_atom_site_aniso_U_12
Fe1 0.0245(5) 0.0202(4) 0.0240(5) -0.0005(3) 0.000 0.000
Br1 0.0571(5) 0.0329(4) 0.0428(5) -0.0040(3) 0.000 0.000
P1 0.0257(7) 0.0329(7) 0.0418(7) 0.0016(5) 0.0003(5) 0.0016(5)
P2 0.0338(9) 0.0275(8) 0.0276(8) 0.0029(6) 0.000 0.000
N1 0.036(3) 0.027(3) 0.026(3) 0.001(2) 0.000 0.000
C1 0.023(3) 0.026(3) 0.035(3) -0.002(3) 0.000 0.000
C2 0.040(4) 0.025(3) 0.043(4) 0.004(3) 0.000 0.000
C3 0.042(4) 0.024(4) 0.073(6) 0.001(3) 0.000 0.000
C4 0.065(6) 0.034(4) 0.060(6) -0.025(4) 0.000 0.000
C5 0.077(6) 0.039(4) 0.043(5) -0.019(3) 0.000 0.000
C6 0.049(4) 0.027(3) 0.037(4) -0.004(3) 0.000 0.000
C7 0.044(4) 0.035(4) 0.028(3) -0.002(3) 0.000 0.000
C8 0.039(3) 0.061(4) 0.097(5) -0.004(4) -0.011(3) -0.010(3)
C9 0.041(3) 0.072(4) 0.055(4) 0.011(3) -0.006(3) 0.017(3)
C10 0.042(3) 0.060(4) 0.055(3) 0.004(3) 0.013(3) 0.017(3)
C11 0.045(3) 0.045(3) 0.047(3) 0.013(2) 0.009(2) -0.003(3)
C12 0.070(6) 0.056(5) 0.026(4) -0.010(3) 0.000 0.000

loop_
_atom_type_symbol
_atom_type_description
_atom_type_scat_dispersion_real
_atom_type_scat_dispersion_imag
_atom_type_scat_source
C C 0.0033 0.0016 'International Tables Vol C Tables 4.2.6.8 and 6.1.1.4'
H H 0.0000 0.0000 'International Tables Vol C Tables 4.2.6.8 and 6.1.1.4'
N N 0.0061 0.0033 'International Tables Vol C Tables 4.2.6.8 and 6.1.1.4'
F F 0.0171 0.0103 'International Tables Vol C Tables 4.2.6.8 and 6.1.1.4'
P P 0.1023 0.0942 'International Tables Vol C Tables 4.2.6.8 and 6.1.1.4'
Br Br -0.2901 2.4595 'International Tables Vol C Tables 4.2.6.8 and 6.1.1.4'
Fe Fe 0.3463 0.8444 'International Tables Vol C Tables 4.2.6.8 and 6.1.1.4'

loop_
_geom_angle_atom_site_label_1
_geom_angle_atom_site_label_2
_geom_angle_atom_site_label_3
_geom_angle
_geom_angle_site_symmetry_1
_geom_angle_site_symmetry_3
N1 Fe1 C1 80.1(3) . .
N1 Fe1 P2 175.05(18) . .
C1 Fe1 P2 95.0(2) . .
N1 Fe1 P1 86.92(4) . .
C1 Fe1 P1 94.05(4) . .
P2 Fe1 P1 93.47(4) . .
N1 Fe1 P1 86.92(4) . 11_755
C1 Fe1 P1 94.05(4) . 11_755
P2 Fe1 P1 93.47(4) . 11_755
P1 Fe1 P1 168.84(8) . 11_755
N1 Fe1 Br1 87.69(17) . .
C1 Fe1 Br1 167.7(2) . .
P2 Fe1 Br1 97.26(6) . .
P1 Fe1 Br1 85.23(4) . .
P1 Fe1 Br1 85.23(4) 11_755 .
C8 P1 C10 102.3(3) . .
C8 P1 C9 100.0(4) . .
C10 P1 C9 98.7(3) . .
C8 P1 Fe1 118.4(2) . .
C10 P1 Fe1 120.0(2) . .
C9 P1 Fe1 113.9(2) . .
C12 P2 C11 99.0(3) . 11_755
C12 P2 C11 99.0(3) . .
C11 P2 C11 97.3(4) 11_755 .
C12 P2 Fe1 117.1(3) . .
C11 P2 Fe1 120.0(2) 11_755 .
C11 P2 Fe1 120.0(2) . .
C7 N1 Fe1 120.8(5) . .
C2 C1 C6 112.4(6) . .
C2 C1 Fe1 133.9(5) . .
C6 C1 Fe1 113.7(5) . .
C3 C2 C1 124.2(7) . .
C4 C3 C2 121.5(7) . .
C3 C4 C5 117.9(7) . .
C4 C5 C6 121.1(8) . .
C5 C6 C1 122.9(7) . .
C5 C6 C7 124.5(7) . .
C1 C6 C7 112.6(6) . .
N1 C7 C6 112.8(6) . .
N1 C7 C13 123.3(7) . .
C6 C7 C13 123.3(6) . .
N1 C7 C13 123.3(7) . 11_755
C6 C7 C13 123.3(6) . 11_755
C13 C7 C13 14.0(10) . 11_755
C13 C13 C14 128.4(11) 11_755 11_755
C13 C13 C18 144.8(8) 11_755 .
C14 C13 C18 31.9(10) 11_755 .
C13 C13 C14 40.0(8) 11_755 .
C14 C13 C14 88.4(17) 11_755 .
C18 C13 C14 110.3(11) . .
C13 C13 C7 83.0(5) 11_755 .
C14 C13 C7 144.4(13) 11_755 .
C18 C13 C7 129.0(11) . .
C14 C13 C7 120.7(11) . .
C13 C13 C18 27.8(7) 11_755 11_755
C14 C13 C18 105.9(12) 11_755 11_755
C18 C13 C18 117.0(14) . 11_755
C14 C13 C18 25.3(8) . 11_755
C7 C13 C18 108.6(10) . 11_755
C13 C14 F1 109.8(17) 11_755 .
C13 C14 C15 137.2(18) 11_755 .
F1 C14 C15 112.4(18) . .
C13 C14 C13 11.6(9) 11_755 .
F1 C14 C13 120.6(16) . .
C15 C14 C13 127.0(16) . .
C14 C15 C16 113.6(18) . .
C15 C16 C17 122.4(14) . .
C18 C17 C16 116.0(18) . .
F2 C18 C13 114.5(14) . .
F2 C18 C17 115.1(17) . .
C13 C18 C17 130.2(17) . .
F2 C18 C13 121.2(13) . 11_755
C13 C18 C13 7.4(6) . 11_755
C17 C18 C13 123.7(15) . 11_755

loop_
_geom_bond_atom_site_label_1
_geom_bond_atom_site_label_2
_geom_bond_distance
_geom_bond_site_symmetry_2
Fe1 N1 1.952(5) .
Fe1 C1 1.967(6) .
Fe1 P2 2.2474(19) .
Fe1 P1 2.2704(14) .
Fe1 P1 2.2704(14) 11_755
Fe1 Br1 2.5765(12) .
P1 C8 1.836(7) .
P1 C10 1.836(6) .
P1 C9 1.841(6) .
P2 C12 1.827(8) .
P2 C11 1.845(5) 11_755
P2 C11 1.845(5) .
N1 C7 1.279(9) .
C1 C2 1.416(9) .
C1 C6 1.438(10) .
C2 C3 1.385(11) .
C3 C4 1.364(14) .
C4 C5 1.387(13) .
C5 C6 1.397(10) .
C6 C7 1.467(10) .
C7 C13 1.483(11) .
C7 C13 1.483(11) 11_755
C13 C13 0.36(3) 11_755
C13 C14 1.16(2) 11_755
C13 C18 1.30(2) .
C13 C14 1.41(2) .
C13 C18 1.61(2) 11_755
C14 C13 1.16(2) 11_755
C14 F1 1.32(3) .
C14 C15 1.36(2) .
C15 C16 1.37(2) .
C16 C17 1.37(2) .
C17 C18 1.31(2) .
C18 F2 1.30(2) .
C18 C13 1.61(2) 11_755
